data_1507261
loop_
_publ_author_name
'Demeke, Damtew'
'Forsyth, Craig J.'

_publ_section_title
;
 Total synthesis and stereochemistry of (-)-cacospongionolide F.
;
_journal_issue 7
_journal_name_full 'Organic letters'
_journal_page_first 991
_journal_page_last 994
_journal_paper_doi 10.1021/ol027438j
_journal_volume 5
_journal_year 2003
_chemical_formula_moiety 'C25 H34 O3'
_chemical_formula_sum 'C25 H34 O3'
_chemical_formula_weight 382.52
_chemical_name_common 01347
_chemical_name_systematic ?
_space_group_IT_number 4
_symmetry_cell_setting monoclinic
_symmetry_space_group_name_Hall 'P 2yb'
_symmetry_space_group_name_H-M 'P 1 21 1'
_atom_sites_solution_hydrogens geom
_atom_sites_solution_primary direct
_atom_sites_solution_secondary 'difference Fourier synthesis'
_audit_creation_method SHELXL-97
_cell_angle_alpha 90.00
_cell_angle_beta 97.436(3)
_cell_angle_gamma 90.00
_cell_formula_units_Z 2
_cell_length_a 6.5605(10)
_cell_length_b 11.482(2)
_cell_length_c 14.249(2)
_cell_measurement_reflns_used 3888
_cell_measurement_temperature 173(2)
_cell_measurement_theta_max 25.05
_cell_measurement_theta_min 2.29
_cell_volume 1064.3(3)
_computing_cell_refinement 'Bruker SMART'
_computing_data_collection 'Bruker SMART'
_computing_data_reduction 'Bruker SAINT'
_computing_molecular_graphics 'Bruker SHELXTL'
_computing_publication_material 'Bruker SHELXTL'
_computing_structure_refinement SHELXL-97
_computing_structure_solution SHELXS-97
_diffrn_ambient_temperature 173(2)
_diffrn_measured_fraction_theta_full 0.997
_diffrn_measured_fraction_theta_max 0.997
_diffrn_measurement_device_type 'Siemens CCD area detector'
_diffrn_measurement_method 'phi and omega scans'
_diffrn_radiation_monochromator graphite
_diffrn_radiation_source 'fine-focus sealed tube'
_diffrn_radiation_type MoK\a
_diffrn_radiation_wavelength 0.71073
_diffrn_reflns_av_R_equivalents 0.035
_diffrn_reflns_av_sigmaI/netI 0.0484
_diffrn_reflns_limit_h_max 7
_diffrn_reflns_limit_h_min -7
_diffrn_reflns_limit_k_max 13
_diffrn_reflns_limit_k_min -13
_diffrn_reflns_limit_l_max 16
_diffrn_reflns_limit_l_min -16
_diffrn_reflns_number 7776
_diffrn_reflns_theta_full 25.05
_diffrn_reflns_theta_max 25.05
_diffrn_reflns_theta_min 1.44
_diffrn_standards_decay_% none
_diffrn_standards_number 0
_exptl_absorpt_coefficient_mu 0.076
_exptl_absorpt_correction_T_max 0.798
_exptl_absorpt_correction_T_min 0.637
_exptl_absorpt_correction_type multi-scan
_exptl_absorpt_process_details 'SADABS 2.03 (Sheldrick, 2000)'
_exptl_crystal_colour colourless
_exptl_crystal_density_diffrn 1.194
_exptl_crystal_density_meas ?
_exptl_crystal_density_method 'not measured'
_exptl_crystal_description plate
_exptl_crystal_F_000 416
_exptl_crystal_size_max 0.48
_exptl_crystal_size_mid 0.38
_exptl_crystal_size_min 0.06
_refine_diff_density_max 0.345
_refine_diff_density_min -0.202
_refine_diff_density_rms 0.052
_refine_ls_abs_structure_details 'Flack H D (1983), Acta Cryst. A39, 876-881'
_refine_ls_abs_structure_Flack -0.7(19)
_refine_ls_extinction_method none
_refine_ls_goodness_of_fit_ref 1.037
_refine_ls_hydrogen_treatment constr
_refine_ls_matrix_type full
_refine_ls_number_parameters 253
_refine_ls_number_reflns 3726
_refine_ls_number_restraints 1
_refine_ls_restrained_S_all 1.037
_refine_ls_R_factor_all 0.0797
_refine_ls_R_factor_gt 0.0625
_refine_ls_shift/su_max 0.000
_refine_ls_shift/su_mean 0.000
_refine_ls_structure_factor_coef Fsqd
_refine_ls_weighting_details 'calc w=1/[\s^2^(Fo^2^)+(0.1052P)^2^+0.0991P] where P=(Fo^2^+2Fc^2^)/3'
_refine_ls_weighting_scheme calc
_refine_ls_wR_factor_gt 0.1610
_refine_ls_wR_factor_ref 0.1725
_reflns_number_gt 2910
_reflns_number_total 3726
_reflns_threshold_expression >2sigma(I)
_cod_data_source_file ol027438jsi20030218_090731.cif
_cod_data_source_block 01347
_cod_depositor_comments
;
The following automatic conversions were performed:

'_symmetry_cell_setting' value 'Monoclinic' changed to 'monoclinic'
according to /home/saulius/struct/CIF-dictionaries/cif_core.dic
dictionary named 'cif_core.dic' version 2.4.1 from
2010-06-29.

'_exptl_absorpt_correction_type' value 'multiscan'
changed to 'multi-scan' according to
/home/saulius/struct/CIF-dictionaries/cif_core.dic dictionary named
'cif_core.dic' version 2.4.1 from 2010-06-29.

Automatic conversion script
Id: cif_fix_values 1715 2011-07-08 13:25:40Z adriana 

The following automatic conversions were performed:

'_exptl_crystal_density_meas' value 'not measured' was changed to '?'
- the value is perceived as not measured.

Automatic conversion script
Id: cif_fix_values 3008 2015-01-20 13:52:24Z robertas 

The following automatic conversions were performed:

'_atom_sites_solution_primary' value 'direct methods' was changed to
'direct'.

'_atom_sites_solution_hydrogens' value 'placed geometrically' was
changed to 'geom'.

Automatic conversion script
Id: cif_fix_values 6452 2018-10-05 10:23:21Z andrius 
;
_cod_original_sg_symbol_H-M P2(1)
_cod_database_code 1507261

loop_
_symmetry_equiv_pos_as_xyz
'x, y, z'
'-x, y+1/2, -z'

loop_
_atom_site_label
_atom_site_type_symbol
_atom_site_fract_x
_atom_site_fract_y
_atom_site_fract_z
_atom_site_U_iso_or_equiv
_atom_site_adp_type
_atom_site_occupancy
_atom_site_symmetry_multiplicity
_atom_site_calc_flag
_atom_site_refinement_flags
O1 O -0.4125(3) 0.7563(2) -0.02447(16) 0.0518(6) Uani 1 1 d .
O2 O -0.1679(4) 0.6694(2) 0.0701(2) 0.0738(8) Uani 1 1 d .
O3 O -0.9993(3) 0.8630(3) -0.20376(16) 0.0611(6) Uani 1 1 d .
C1 C 0.2992(4) 0.8559(3) 0.2628(2) 0.0475(7) Uani 1 1 d .
C2 C 0.2532(5) 0.8579(3) 0.36818(19) 0.0465(7) Uani 1 1 d .
H2A H 0.1415 0.7998 0.3730 0.056 Uiso 1 1 calc R
C3 C 0.1711(7) 0.9790(4) 0.3988(2) 0.0692(11) Uani 1 1 d .
H3A H 0.2781 1.0391 0.3952 0.083 Uiso 1 1 calc R
H3B H 0.0485 1.0014 0.3545 0.083 Uiso 1 1 calc R
C4 C 0.1151(7) 0.9747(5) 0.4986(3) 0.0783(12) Uani 1 1 d .
H4A H 0.0625 1.0517 0.5156 0.094 Uiso 1 1 calc R
H4B H 0.0050 0.9165 0.5021 0.094 Uiso 1 1 calc R
C5 C 0.2987(6) 0.9431(4) 0.5667(3) 0.0656(10) Uani 1 1 d .
H5A H 0.2573 0.9377 0.6309 0.079 Uiso 1 1 calc R
H5B H 0.4016 1.0062 0.5675 0.079 Uiso 1 1 calc R
C6 C 0.3998(5) 0.8276(3) 0.5436(2) 0.0552(9) Uani 1 1 d .
C7 C 0.4303(5) 0.8228(3) 0.4379(2) 0.0511(8) Uani 1 1 d .
C8 C 0.5976(6) 0.7693(3) 0.4109(3) 0.0609(10) Uani 1 1 d .
H8A H 0.7057 0.7479 0.4587 0.073 Uiso 1 1 calc R
C9 C 0.6216(6) 0.7422(4) 0.3116(3) 0.0690(11) Uani 1 1 d .
H9A H 0.6864 0.6646 0.3089 0.083 Uiso 1 1 calc R
H9B H 0.7148 0.8002 0.2883 0.083 Uiso 1 1 calc R
C10 C 0.4148(5) 0.7425(4) 0.2456(2) 0.0560(9) Uani 1 1 d .
H10A H 0.4457 0.7432 0.1787 0.067 Uiso 1 1 calc R
C11 C 0.5999(6) 0.8137(5) 0.6105(2) 0.0740(11) Uani 1 1 d .
H11A H 0.6657 0.7400 0.5972 0.111 Uiso 1 1 calc R
H11B H 0.5699 0.8138 0.6761 0.111 Uiso 1 1 calc R
H11C H 0.6925 0.8785 0.6012 0.111 Uiso 1 1 calc R
C12 C 0.2587(7) 0.7256(4) 0.5620(3) 0.0751(11) Uani 1 1 d .
H12A H 0.1276 0.7329 0.5208 0.113 Uiso 1 1 calc R
H12B H 0.2338 0.7268 0.6284 0.113 Uiso 1 1 calc R
H12C H 0.3247 0.6519 0.5486 0.113 Uiso 1 1 calc R
C13 C 0.4358(5) 0.9618(4) 0.2434(2) 0.0629(10) Uani 1 1 d .
H13A H 0.4656 0.9589 0.1778 0.094 Uiso 1 1 calc R
H13B H 0.5649 0.9589 0.2865 0.094 Uiso 1 1 calc R
H13C H 0.3629 1.0342 0.2538 0.094 Uiso 1 1 calc R
C14 C 0.0935(4) 0.8637(3) 0.1972(2) 0.0477(7) Uani 1 1 d .
H14A H 0.0233 0.9361 0.2127 0.057 Uiso 1 1 calc R
H14B H 0.0063 0.7976 0.2123 0.057 Uiso 1 1 calc R
C15 C 0.1039(5) 0.8625(4) 0.0897(2) 0.0539(8) Uani 1 1 d .
H15A H 0.1852 0.9301 0.0725 0.065 Uiso 1 1 calc R
H15B H 0.1740 0.7907 0.0726 0.065 Uiso 1 1 calc R
C16 C -0.1072(5) 0.8677(3) 0.03536(19) 0.0462(7) Uani 1 1 d .
C17 C -0.1979(5) 0.9641(4) 0.0022(2) 0.0557(9) Uani 1 1 d .
H17A H -0.1240 1.0353 0.0108 0.067 Uiso 1 1 calc R
C18 C -0.4126(5) 0.9665(3) -0.0485(2) 0.0553(9) Uani 1 1 d .
H18A H -0.4253 1.0281 -0.0975 0.066 Uiso 1 1 calc R
H18B H -0.5111 0.9837 -0.0032 0.066 Uiso 1 1 calc R
C19 C -0.4599(4) 0.8492(3) -0.0938(2) 0.0488(8) Uani 1 1 d .
H19A H -0.3694 0.8388 -0.1445 0.059 Uiso 1 1 calc R
C20 C -0.2261(5) 0.7578(3) 0.0281(2) 0.0506(8) Uani 1 1 d .
C21 C -0.6769(4) 0.8297(3) -0.1371(2) 0.0468(8) Uani 1 1 d .
C22 C -0.7738(5) 0.7217(4) -0.1649(2) 0.0579(9) Uani 1 1 d .
H22A H -0.7136 0.6466 -0.1569 0.070 Uiso 1 1 calc R
C23 C -0.9639(5) 0.7459(4) -0.2040(2) 0.0610(10) Uani 1 1 d .
H23A H -1.0621 0.6893 -0.2288 0.073 Uiso 1 1 calc R
C24 C -0.8212(5) 0.9120(3) -0.1610(2) 0.0535(9) Uani 1 1 d .
H24A H -0.8016 0.9930 -0.1497 0.064 Uiso 1 1 calc R
C25 C 0.2968(7) 0.6348(4) 0.2597(3) 0.0727(11) Uani 1 1 d .
H25A H 0.3787 0.5665 0.2472 0.109 Uiso 1 1 calc R
H25B H 0.1682 0.6350 0.2162 0.109 Uiso 1 1 calc R
H25C H 0.2657 0.6319 0.3251 0.109 Uiso 1 1 calc R

loop_
_atom_site_aniso_label
_atom_site_aniso_U_11
_atom_site_aniso_U_22
_atom_site_aniso_U_33
_atom_site_aniso_U_23
_atom_site_aniso_U_13
_atom_site_aniso_U_12
O1 0.0517(13) 0.0477(13) 0.0524(12) 0.0024(10) -0.0069(10) -0.0013(10)
O2 0.0696(17) 0.0556(16) 0.0864(19) 0.0088(14) -0.0275(15) 0.0016(13)
O3 0.0476(13) 0.0815(18) 0.0510(13) -0.0093(12) -0.0052(10) 0.0068(13)
C1 0.0403(15) 0.068(2) 0.0344(15) 0.0064(15) 0.0044(12) -0.0065(16)
C2 0.0464(16) 0.0575(18) 0.0351(14) 0.0035(14) 0.0034(12) -0.0069(15)
C3 0.086(3) 0.064(2) 0.054(2) -0.0052(18) -0.0051(19) 0.013(2)
C4 0.084(3) 0.091(3) 0.059(2) -0.017(2) 0.008(2) 0.020(2)
C5 0.080(3) 0.073(3) 0.0434(18) -0.0167(17) 0.0055(18) -0.001(2)
C6 0.061(2) 0.067(2) 0.0359(15) -0.0019(16) -0.0017(14) 0.0003(18)
C7 0.0489(18) 0.065(2) 0.0384(15) -0.0010(15) 0.0015(13) -0.0025(16)
C8 0.0499(19) 0.076(3) 0.054(2) 0.0059(17) -0.0019(15) -0.0034(18)
C9 0.057(2) 0.095(3) 0.055(2) 0.002(2) 0.0080(16) 0.008(2)
C10 0.0512(19) 0.082(3) 0.0345(16) 0.0029(17) 0.0057(14) 0.0006(19)
C11 0.077(3) 0.099(3) 0.0416(18) -0.004(2) -0.0070(17) 0.013(3)
C12 0.099(3) 0.087(3) 0.0405(18) 0.0120(19) 0.0147(19) -0.012(3)
C13 0.057(2) 0.083(3) 0.0474(19) 0.0160(18) 0.0003(16) -0.0235(19)
C14 0.0455(16) 0.0636(19) 0.0337(15) 0.0003(15) 0.0045(12) -0.0058(16)
C15 0.0423(16) 0.080(2) 0.0392(16) 0.0100(17) 0.0030(13) -0.0049(17)
C16 0.0428(15) 0.067(2) 0.0290(14) 0.0035(14) 0.0061(12) -0.0047(16)
C17 0.054(2) 0.067(2) 0.0439(17) 0.0131(17) -0.0011(15) -0.0191(18)
C18 0.0519(19) 0.064(2) 0.0473(18) 0.0223(17) -0.0056(14) -0.0078(18)
C19 0.0409(16) 0.068(2) 0.0364(15) 0.0032(15) 0.0019(12) 0.0058(16)
C20 0.0444(18) 0.056(2) 0.0490(18) -0.0019(16) -0.0017(14) 0.0053(16)
C21 0.0431(17) 0.065(2) 0.0323(14) -0.0041(14) 0.0054(12) 0.0013(16)
C22 0.055(2) 0.066(2) 0.0513(19) -0.0126(17) 0.0001(15) 0.0040(18)
C23 0.053(2) 0.078(3) 0.0504(19) -0.0192(19) 0.0016(15) -0.0022(19)
C24 0.0452(19) 0.068(2) 0.0453(19) -0.0042(15) -0.0023(15) 0.0080(17)
C25 0.091(3) 0.071(3) 0.053(2) -0.0117(18) -0.002(2) 0.000(2)

loop_
_atom_type_symbol
_atom_type_description
_atom_type_scat_dispersion_real
_atom_type_scat_dispersion_imag
_atom_type_scat_source
C C 0.0033 0.0016 'International Tables Vol C Tables 4.2.6.8 and 6.1.1.4'
H H 0.0000 0.0000 'International Tables Vol C Tables 4.2.6.8 and 6.1.1.4'
O O 0.0106 0.0060 'International Tables Vol C Tables 4.2.6.8 and 6.1.1.4'

loop_
_geom_angle_atom_site_label_1
_geom_angle_atom_site_label_2
_geom_angle_atom_site_label_3
_geom_angle
C20 O1 C19 117.7(2)
C23 O3 C24 105.7(3)
C14 C1 C10 111.2(3)
C14 C1 C13 109.0(3)
C10 C1 C13 109.0(3)
C14 C1 C2 108.5(2)
C10 C1 C2 108.9(3)
C13 C1 C2 110.2(3)
C7 C2 C1 113.9(2)
C7 C2 C3 108.7(3)
C1 C2 C3 113.2(3)
C4 C3 C2 111.4(3)
C5 C4 C3 110.2(3)
C4 C5 C6 113.9(3)
C11 C6 C12 107.6(3)
C11 C6 C5 108.4(3)
C12 C6 C5 109.5(3)
C11 C6 C7 113.3(3)
C12 C6 C7 107.3(3)
C5 C6 C7 110.7(3)
C8 C7 C2 121.7(3)
C8 C7 C6 120.3(3)
C2 C7 C6 117.0(3)
C7 C8 C9 123.9(3)
C8 C9 C10 112.9(3)
C25 C10 C1 113.9(3)
C25 C10 C9 110.3(3)
C1 C10 C9 108.4(3)
C1 C14 C15 117.0(2)
C16 C15 C14 110.9(2)
C17 C16 C20 118.9(3)
C17 C16 C15 124.3(3)
C20 C16 C15 116.5(3)
C16 C17 C18 122.8(3)
C17 C18 C19 108.5(3)
O1 C19 C21 106.2(3)
O1 C19 C18 110.4(2)
C21 C19 C18 116.2(3)
O2 C20 O1 117.9(3)
O2 C20 C16 123.3(3)
O1 C20 C16 118.8(3)
C24 C21 C22 105.4(3)
C24 C21 C19 126.9(3)
C22 C21 C19 127.7(3)
C23 C22 C21 107.2(4)
C22 C23 O3 110.8(3)
C21 C24 O3 110.8(3)

loop_
_geom_bond_atom_site_label_1
_geom_bond_atom_site_label_2
_geom_bond_distance
O1 C20 1.349(4)
O1 C19 1.460(4)
O2 C20 1.214(4)
O3 C23 1.364(5)
O3 C24 1.367(4)
C1 C14 1.542(4)
C1 C10 1.543(5)
C1 C13 1.556(5)
C1 C2 1.569(4)
C2 C7 1.483(4)
C2 C3 1.573(5)
C3 C4 1.514(5)
C4 C5 1.490(5)
C5 C6 1.537(5)
C6 C11 1.528(4)
C6 C12 1.536(6)
C6 C7 1.545(4)
C7 C8 1.357(5)
C8 C9 1.477(5)
C9 C10 1.547(5)
C10 C25 1.487(6)
C14 C15 1.543(4)
C15 C16 1.498(4)
C16 C17 1.315(5)
C16 C20 1.480(5)
C17 C18 1.498(4)
C18 C19 1.509(5)
C19 C21 1.493(4)
C21 C24 1.349(5)
C21 C22 1.426(5)
C22 C23 1.328(5)

loop_
_geom_torsion_atom_site_label_1
_geom_torsion_atom_site_label_2
_geom_torsion_atom_site_label_3
_geom_torsion_atom_site_label_4
_geom_torsion
C14 C1 C2 C7 166.1(3)
C10 C1 C2 C7 44.9(4)
C13 C1 C2 C7 -74.6(4)
C14 C1 C2 C3 -69.0(4)
C10 C1 C2 C3 169.8(3)
C13 C1 C2 C3 50.3(3)
C7 C2 C3 C4 -56.2(4)
C1 C2 C3 C4 176.1(3)
C2 C3 C4 C5 59.9(5)
C3 C4 C5 C6 -56.2(5)
C4 C5 C6 C11 172.7(3)
C4 C5 C6 C12 -70.1(4)
C4 C5 C6 C7 47.9(4)
C1 C2 C7 C8 -14.2(5)
C3 C2 C7 C8 -141.4(3)
C1 C2 C7 C6 177.5(3)
C3 C2 C7 C6 50.3(4)
C11 C6 C7 C8 22.9(5)
C12 C6 C7 C8 -95.6(4)
C5 C6 C7 C8 144.9(3)
C11 C6 C7 C2 -168.6(4)
C12 C6 C7 C2 72.9(4)
C5 C6 C7 C2 -46.5(4)
C2 C7 C8 C9 0.8(6)
C6 C7 C8 C9 168.7(4)
C7 C8 C9 C10 -19.1(6)
C14 C1 C10 C25 -58.4(4)
C13 C1 C10 C25 -178.6(3)
C2 C1 C10 C25 61.1(4)
C14 C1 C10 C9 178.5(3)
C13 C1 C10 C9 58.3(3)
C2 C1 C10 C9 -62.0(3)
C8 C9 C10 C25 -75.8(5)
C8 C9 C10 C1 49.4(4)
C10 C1 C14 C15 -60.0(4)
C13 C1 C14 C15 60.2(4)
C2 C1 C14 C15 -179.8(3)
C1 C14 C15 C16 178.6(3)
C14 C15 C16 C17 95.4(4)
C14 C15 C16 C20 -78.0(4)
C20 C16 C17 C18 -4.1(5)
C15 C16 C17 C18 -177.5(3)
C16 C17 C18 C19 -26.6(4)
C20 O1 C19 C21 -176.9(2)
C20 O1 C19 C18 -50.1(3)
C17 C18 C19 O1 51.3(3)
C17 C18 C19 C21 172.3(2)
C19 O1 C20 O2 -164.1(3)
C19 O1 C20 C16 18.7(4)
C17 C16 C20 O2 -167.3(4)
C15 C16 C20 O2 6.5(5)
C17 C16 C20 O1 9.8(4)
C15 C16 C20 O1 -176.4(2)
O1 C19 C21 C24 140.9(3)
C18 C19 C21 C24 17.7(4)
O1 C19 C21 C22 -41.5(4)
C18 C19 C21 C22 -164.7(3)
C24 C21 C22 C23 0.9(4)
C19 C21 C22 C23 -177.1(3)
C21 C22 C23 O3 -0.1(4)
C24 O3 C23 C22 -0.8(4)
C22 C21 C24 O3 -1.4(3)
C19 C21 C24 O3 176.6(2)
C23 O3 C24 C21 1.4(3)

loop_
_cod_related_entry_id
_cod_related_entry_code
_cod_related_entry_database
1 21200366 ChemSpider
